data_7205615
loop_
_publ_author_name
'Cao, Deng-Ke'
'Sreevidya, Thekku V.'
'Botoshansky, Mark'
'Golden, Gilad'
'Benedict, Jason B.'
'Kaftory, Menahem'

_publ_section_title
;
 Formation of different photodimers of isoquinolinone by irradiation of
 solid molecular compounds
;
_journal_issue 9
_journal_name_full CrystEngComm
_journal_page_first 3181
_journal_paper_doi 10.1039/c0ce00489h
_journal_volume 13
_journal_year 2011
_chemical_formula_moiety 'C9 H7 N O'
_chemical_formula_sum 'C9 H7 N O'
_chemical_formula_weight 145.16
_chemical_name_common isoquinolinone
_chemical_name_systematic
;
Isoquinolin-3(2H)-one
;
_space_group_IT_number 14
_symmetry_cell_setting monoclinic
_symmetry_space_group_name_Hall '-P 2ybc'
_symmetry_space_group_name_H-M 'P 1 21/c 1'
_atom_sites_solution_hydrogens geom
_atom_sites_solution_primary direct
_atom_sites_solution_secondary difmap
_audit_creation_method SHELXL-97
_cell_angle_alpha 90.00
_cell_angle_beta 108.14(3)
_cell_angle_gamma 90.00
_cell_formula_units_Z 4
_cell_length_a 9.868(2)
_cell_length_b 6.0890(10)
_cell_length_c 12.466(2)
_cell_measurement_temperature 293(2)
_cell_volume 711.8(2)
_computing_cell_refinement 'DENZO HKL2000 (Otwinowski & Minor 1997)'
_computing_data_collection 'Collect (Nonius, 2006)'
_computing_data_reduction 'DENZO HKL2000 (Otwinowski & Minor 1997)'
_computing_molecular_graphics 'Ortep-3 for Windows (Farrugia, 1999)'
_computing_structure_refinement 'SHELXL-97 (Sheldrick, 1997)'
_computing_structure_solution 'SHELXS-97 (Sheldrick, 1997)'
_diffrn_ambient_temperature 293(2)
_diffrn_measured_fraction_theta_full 0.988
_diffrn_measured_fraction_theta_max 0.988
_diffrn_measurement_device_type 'Nonius KappaCCD'
_diffrn_measurement_method 'phi- and omega-scans'
_diffrn_radiation_monochromator graphite
_diffrn_radiation_source 'fine-focus sealed tube'
_diffrn_radiation_type MoK\a
_diffrn_radiation_wavelength 0.71073
_diffrn_reflns_av_R_equivalents 0.0671
_diffrn_reflns_av_sigmaI/netI 0.0452
_diffrn_reflns_limit_h_max 11
_diffrn_reflns_limit_h_min -11
_diffrn_reflns_limit_k_max 7
_diffrn_reflns_limit_k_min -6
_diffrn_reflns_limit_l_max 14
_diffrn_reflns_limit_l_min -14
_diffrn_reflns_number 4352
_diffrn_reflns_theta_full 25.00
_diffrn_reflns_theta_max 25.00
_diffrn_reflns_theta_min 3.76
_exptl_absorpt_coefficient_mu 0.090
_exptl_absorpt_correction_type none
_exptl_crystal_colour yellow
_exptl_crystal_density_diffrn 1.355
_exptl_crystal_density_method 'not measured'
_exptl_crystal_description Plate
_exptl_crystal_F_000 304
_exptl_crystal_size_max 0.4
_exptl_crystal_size_mid 0.4
_exptl_crystal_size_min 0.1
_refine_diff_density_max 0.449
_refine_diff_density_min -0.225
_refine_diff_density_rms 0.054
_refine_ls_extinction_method none
_refine_ls_goodness_of_fit_ref 1.113
_refine_ls_hydrogen_treatment constr
_refine_ls_matrix_type full
_refine_ls_number_parameters 100
_refine_ls_number_reflns 1244
_refine_ls_number_restraints 0
_refine_ls_restrained_S_all 1.113
_refine_ls_R_factor_all 0.0816
_refine_ls_R_factor_gt 0.0661
_refine_ls_shift/su_max 0.000
_refine_ls_shift/su_mean 0.000
_refine_ls_structure_factor_coef Fsqd
_refine_ls_weighting_details 'calc w=1/[\s^2^(Fo^2^)+(0.1282P)^2^+0.0704P] where P=(Fo^2^+2Fc^2^)/3'
_refine_ls_weighting_scheme calc
_refine_ls_wR_factor_gt 0.1917
_refine_ls_wR_factor_ref 0.2018
_reflns_number_gt 950
_reflns_number_total 1258
_reflns_threshold_expression >2sigma(I)
_cod_data_source_file c0ce00489h.txt
_cod_data_source_block Isoquinolin-3(2H)-one
_cod_original_sg_symbol_H-M P21/c
_cod_database_code 7205615

loop_
_symmetry_equiv_pos_as_xyz
'x, y, z'
'-x, y+1/2, -z+1/2'
'-x, -y, -z'
'x, -y-1/2, z-1/2'

loop_
_atom_site_label
_atom_site_type_symbol
_atom_site_fract_x
_atom_site_fract_y
_atom_site_fract_z
_atom_site_U_iso_or_equiv
_atom_site_adp_type
_atom_site_occupancy
_atom_site_symmetry_multiplicity
_atom_site_calc_flag
_atom_site_refinement_flags
_atom_site_disorder_assembly
_atom_site_disorder_group
O11 O 0.09287(18) 0.9376(3) -0.10159(13) 0.0639(6) Uani 1 1 d . . .
H1O1 H 0.0337 1.0115 -0.0838 0.077 Uiso 0.50 1 calc PR . .
N1 N 0.08597(17) 0.7660(3) 0.06018(14) 0.0473(6) Uani 1 1 d . . .
H1N1 H 0.0244 0.8610 0.0665 0.057 Uiso 0.50 1 calc PR . .
C1 C 0.1385(2) 0.7793(4) -0.02811(17) 0.0471(6) Uani 1 1 d . . .
C2 C 0.2371(2) 0.6260(4) -0.03941(17) 0.0511(7) Uani 1 1 d . . .
H2 H 0.2728 0.6346 -0.1001 0.061 Uiso 1 1 calc R . .
C3 C 0.2829(2) 0.4578(4) 0.04061(16) 0.0442(6) Uani 1 1 d . . .
C4 C 0.3845(2) 0.2971(4) 0.03511(18) 0.0532(7) Uani 1 1 d . . .
H4 H 0.4233 0.3003 -0.0240 0.064 Uiso 1 1 calc R . .
C5 C 0.4258(3) 0.1388(4) 0.11517(19) 0.0578(7) Uani 1 1 d . . .
H5 H 0.4936 0.0361 0.1107 0.069 Uiso 1 1 calc R . .
C6 C 0.3676(3) 0.1268(4) 0.20525(19) 0.0594(7) Uani 1 1 d . . .
H6 H 0.3962 0.0154 0.2586 0.071 Uiso 1 1 calc R . .
C7 C 0.2707(2) 0.2762(4) 0.21421(19) 0.0542(7) Uani 1 1 d . . .
H7 H 0.2333 0.2684 0.2740 0.065 Uiso 1 1 calc R . .
C8 C 0.2257(2) 0.4460(4) 0.13213(16) 0.0448(6) Uani 1 1 d . . .
C9 C 0.1285(2) 0.6077(4) 0.13733(17) 0.0500(6) Uani 1 1 d . . .
H9 H 0.0914 0.6054 0.1974 0.060 Uiso 1 1 calc R . .

loop_
_atom_site_aniso_label
_atom_site_aniso_U_11
_atom_site_aniso_U_22
_atom_site_aniso_U_33
_atom_site_aniso_U_23
_atom_site_aniso_U_13
_atom_site_aniso_U_12
O11 0.0704(11) 0.0770(13) 0.0548(10) 0.0196(8) 0.0346(8) 0.0265(9)
N1 0.0427(10) 0.0566(12) 0.0438(10) 0.0000(8) 0.0154(8) 0.0065(8)
C1 0.0457(12) 0.0575(14) 0.0405(11) 0.0040(9) 0.0168(9) 0.0041(10)
C2 0.0485(12) 0.0654(15) 0.0433(12) 0.0010(10) 0.0201(10) 0.0078(10)
C3 0.0423(11) 0.0507(13) 0.0380(10) -0.0056(9) 0.0100(8) -0.0009(9)
C4 0.0569(13) 0.0608(15) 0.0434(12) -0.0064(10) 0.0176(10) 0.0078(10)
C5 0.0596(14) 0.0543(15) 0.0562(14) -0.0055(11) 0.0134(11) 0.0126(11)
C6 0.0639(15) 0.0564(16) 0.0536(14) 0.0094(11) 0.0123(11) 0.0069(11)
C7 0.0566(13) 0.0623(15) 0.0438(12) 0.0054(10) 0.0160(10) -0.0009(11)
C8 0.0411(11) 0.0520(13) 0.0393(11) -0.0042(9) 0.0095(8) -0.0019(9)
C9 0.0465(12) 0.0650(15) 0.0419(11) -0.0034(10) 0.0187(9) 0.0005(10)

loop_
_atom_type_symbol
_atom_type_description
_atom_type_scat_dispersion_real
_atom_type_scat_dispersion_imag
_atom_type_scat_source
C C 0.0033 0.0016 'International Tables Vol C Tables 4.2.6.8 and 6.1.1.4'
O O 0.0106 0.0060 'International Tables Vol C Tables 4.2.6.8 and 6.1.1.4'
H H 0.0000 0.0000 'International Tables Vol C Tables 4.2.6.8 and 6.1.1.4'
N N 0.0061 0.0033 'International Tables Vol C Tables 4.2.6.8 and 6.1.1.4'

loop_
_geom_angle_atom_site_label_1
_geom_angle_atom_site_label_2
_geom_angle_atom_site_label_3
_geom_angle
_geom_angle_site_symmetry_1
_geom_angle_site_symmetry_3
_geom_angle_publ_flag
C1 O11 H1O1 109.5 . . ?
C9 N1 C1 120.95(17) . . ?
C9 N1 H1N1 119.5 . . ?
C1 N1 H1N1 119.5 . . ?
O11 C1 N1 118.45(18) . . ?
O11 C1 C2 121.59(18) . . ?
N1 C1 C2 119.96(19) . . ?
C1 C2 C3 120.0(2) . . ?
C1 C2 H2 120.0 . . ?
C3 C2 H2 120.0 . . ?
C2 C3 C4 123.1(2) . . ?
C2 C3 C8 119.12(19) . . ?
C4 C3 C8 117.8(2) . . ?
C5 C4 C3 120.6(2) . . ?
C5 C4 H4 119.7 . . ?
C3 C4 H4 119.7 . . ?
C4 C5 C6 121.2(2) . . ?
C4 C5 H5 119.4 . . ?
C6 C5 H5 119.4 . . ?
C7 C6 C5 120.3(2) . . ?
C7 C6 H6 119.9 . . ?
C5 C6 H6 119.9 . . ?
C6 C7 C8 120.0(2) . . ?
C6 C7 H7 120.0 . . ?
C8 C7 H7 120.0 . . ?
C9 C8 C3 116.93(19) . . ?
C9 C8 C7 123.1(2) . . ?
C3 C8 C7 119.97(19) . . ?
N1 C9 C8 123.02(18) . . ?
N1 C9 H9 118.5 . . ?
C8 C9 H9 118.5 . . ?

loop_
_geom_bond_atom_site_label_1
_geom_bond_atom_site_label_2
_geom_bond_distance
_geom_bond_site_symmetry_2
_geom_bond_publ_flag
O11 C1 1.310(3) . ?
O11 H1O1 0.8200 . ?
N1 C9 1.334(3) . ?
N1 C1 1.357(3) . ?
N1 H1N1 0.8600 . ?
C1 C2 1.387(3) . ?
C2 C3 1.402(3) . ?
C2 H2 0.9300 . ?
C3 C4 1.418(3) . ?
C3 C8 1.424(3) . ?
C4 C5 1.356(3) . ?
C4 H4 0.9300 . ?
C5 C6 1.413(3) . ?
C5 H5 0.9300 . ?
C6 C7 1.350(3) . ?
C6 H6 0.9300 . ?
C7 C8 1.424(3) . ?
C7 H7 0.9300 . ?
C8 C9 1.391(3) . ?
C9 H9 0.9300 . ?
